data_7246717
loop_
_publ_author_name
'Walusiak, Benjamin W.'
'Raghavan, Adharsh'
'Cahill, Christopher L.'

_publ_section_title
;
 Bandgap modification in 0D tellurium iodide perovskite derivatives via
 incorporation of polyiodide species
;
_journal_issue 20
_journal_name_full 'RSC Advances'
_journal_page_first 13477
_journal_page_last 13492
_journal_paper_doi 10.1039/D3RA00996C
_journal_volume 13
_journal_year 2023
_chemical_formula_moiety 'Te I6, 2(C5 H6 N), I2'
_chemical_formula_sum 'C10 H12 I8 N2 Te'
_chemical_formula_weight 1303.02
_space_group_crystal_system monoclinic
_space_group_IT_number 15
_space_group_name_Hall '-C 2yc'
_space_group_name_H-M_alt 'C 1 2/c 1'
_atom_sites_solution_hydrogens geom
_audit_creation_method 'APEX3 v2019.1-0'
_audit_update_record
;
2023-01-30 deposited with the CCDC.	2023-04-24 downloaded from the CCDC.
;
_cell_angle_alpha 90
_cell_angle_beta 106.830(2)
_cell_angle_gamma 90
_cell_formula_units_Z 4
_cell_length_a 18.0503(11)
_cell_length_b 10.1185(6)
_cell_length_c 14.6269(8)
_cell_measurement_reflns_used 9917
_cell_measurement_temperature 100(2)
_cell_measurement_theta_max 20.35
_cell_measurement_theta_min 2.33
_cell_volume 2557.1(3)
_computing_structure_refinement 'SHELXL-2018/3 (Sheldrick, 2018)'
_computing_structure_solution 'SHELXT 2014/5 (Sheldrick, 2014)'
_diffrn_ambient_temperature 100(2)
_diffrn_detector_area_resol_mean 7.3910
_diffrn_measured_fraction_theta_full 1.000
_diffrn_measured_fraction_theta_max 0.999
_diffrn_measurement_device_type 'Bruker D8 QUEST'
_diffrn_measurement_method '\f and \w scans'
_diffrn_radiation_probe x-ray
_diffrn_radiation_type MoK\a
_diffrn_radiation_wavelength 0.71073
_diffrn_reflns_av_R_equivalents 0.0584
_diffrn_reflns_av_unetI/netI 0.0328
_diffrn_reflns_Laue_measured_fraction_full 1.000
_diffrn_reflns_Laue_measured_fraction_max 0.999
_diffrn_reflns_limit_h_max 25
_diffrn_reflns_limit_h_min -25
_diffrn_reflns_limit_k_max 14
_diffrn_reflns_limit_k_min -14
_diffrn_reflns_limit_l_max 20
_diffrn_reflns_limit_l_min -20
_diffrn_reflns_number 32971
_diffrn_reflns_point_group_measured_fraction_full 1.000
_diffrn_reflns_point_group_measured_fraction_max 0.999
_diffrn_reflns_theta_full 25.242
_diffrn_reflns_theta_max 30.534
_diffrn_reflns_theta_min 2.333
_diffrn_source 'microfocus sealed tube'
_exptl_absorpt_coefficient_mu 10.819
_exptl_absorpt_correction_T_max 0.7461
_exptl_absorpt_correction_T_min 0.6145
_exptl_absorpt_correction_type multi-scan
_exptl_absorpt_process_details
;
Krause, L., Herbst-Irmer, R., Sheldrick, G. M., Stalke, D. (2015).
"Comparison of silver and molybdenum microfocus X-ray sources for
single-crystal structure determination"
J. Appl. Cryst. 48, 3-10.
doi:10.1107/S1600576714022985
;
_exptl_crystal_colour black
_exptl_crystal_density_diffrn 3.385
_exptl_crystal_density_method 'not measured'
_exptl_crystal_description block
_exptl_crystal_F_000 2248
_exptl_crystal_size_max 0.105
_exptl_crystal_size_mid 0.094
_exptl_crystal_size_min 0.073
_refine_diff_density_max 1.681
_refine_diff_density_min -3.478
_refine_diff_density_rms 0.228
_refine_ls_extinction_method none
_refine_ls_goodness_of_fit_ref 1.086
_refine_ls_hydrogen_treatment constr
_refine_ls_matrix_type full
_refine_ls_number_parameters 96
_refine_ls_number_reflns 3927
_refine_ls_number_restraints 0
_refine_ls_restrained_S_all 1.086
_refine_ls_R_factor_all 0.0450
_refine_ls_R_factor_gt 0.0305
_refine_ls_shift/su_max 0.001
_refine_ls_shift/su_mean 0.000
_refine_ls_structure_factor_coef Fsqd
_refine_ls_weighting_details 'w=1/[\s^2^(Fo^2^)+33.0212P] where P=(Fo^2^+2Fc^2^)/3'
_refine_ls_weighting_scheme calc
_refine_ls_wR_factor_gt 0.0547
_refine_ls_wR_factor_ref 0.0600
_reflns_Friedel_coverage 0.000
_reflns_number_gt 3226
_reflns_number_total 3927
_reflns_threshold_expression 'I > 2\s(I)'
_cod_data_source_file d3ra00996c2.cif
_cod_data_source_block global
_cod_depositor_comments
;
The following automatic conversions were performed:

data item '_exptl_absorpt_correction_type' value 'Multi-Scan' was
changed to 'multi-scan' in accordance with the
/home/data/users/saulius/crontab/automatic-downloads/rss-feeds/RSC/lib/dictionaries/cif_core.dic
dictionary named 'cif_core.dic' version 2.4.2 last updated on
2011-04-26.

Automatic conversion script
Id: cif_fix_values 8170 2020-07-09 18:12:32Z antanas 
;
_cod_original_sg_symbol_H-M 'C 2/c'
_cod_database_code 7246717
_shelx_space_group_comment
;
The symmetry employed for this shelxl refinement is uniquely defined
by the following loop, which should always be used as a source of
symmetry information in preference to the above space-group names.
They are only intended as comments.
;

loop_
_space_group_symop_operation_xyz
'x, y, z'
'-x, y, -z+1/2'
'x+1/2, y+1/2, z'
'-x+1/2, y+1/2, -z+1/2'
'-x, -y, -z'
'x, -y, z-1/2'
'-x+1/2, -y+1/2, -z'
'x+1/2, -y+1/2, z-1/2'

loop_
_atom_site_label
_atom_site_type_symbol
_atom_site_fract_x
_atom_site_fract_y
_atom_site_fract_z
_atom_site_U_iso_or_equiv
_atom_site_adp_type
_atom_site_occupancy
_atom_site_site_symmetry_order
_atom_site_calc_flag
_atom_site_refinement_flags_posn
_atom_site_refinement_flags_adp
_atom_site_refinement_flags_occupancy
_atom_site_disorder_assembly
_atom_site_disorder_group
N1 N 0.4104(3) 0.8019(5) 0.3960(4) 0.0328(11) Uani 1 1 d . . . . .
H1N1 H 0.437191 0.874893 0.414183 0.039 Uiso 1 1 calc R U . . .
C1 C 0.4474(3) 0.6891(6) 0.3846(4) 0.0278(11) Uani 1 1 d . . . . .
H1 H 0.501962 0.689126 0.396012 0.033 Uiso 1 1 calc R U . . .
C2 C 0.4066(3) 0.5767(5) 0.3569(3) 0.0222(10) Uani 1 1 d . . . . .
H2 H 0.432617 0.497672 0.349455 0.027 Uiso 1 1 calc R U . . .
C3 C 0.3282(3) 0.5763(6) 0.3398(4) 0.0319(13) Uani 1 1 d . . . . .
H3 H 0.299684 0.497201 0.320155 0.038 Uiso 1 1 calc R U . . .
I4 I 0.70541(2) 0.64451(4) 0.45453(2) 0.02464(8) Uani 1 1 d . . . . .
C4 C 0.2906(3) 0.6908(7) 0.3510(4) 0.0338(13) Uani 1 1 d . . . . .
H4 H 0.236004 0.691545 0.339010 0.041 Uiso 1 1 calc R U . . .
C5 C 0.3325(3) 0.8030(6) 0.3794(4) 0.0305(12) Uani 1 1 d . . . . .
H5 H 0.307124 0.882403 0.387769 0.037 Uiso 1 1 calc R U . . .
I1 I 0.40160(2) -0.02415(4) 0.13916(2) 0.03085(9) Uani 1 1 d . . . . .
Te1 Te 0.500000 0.17136(4) 0.250000 0.01450(9) Uani 1 2 d S T P . .
I2 I 0.40442(2) 0.18060(4) 0.38035(2) 0.03060(9) Uani 1 1 d . . . . .
I3 I 0.59904(2) 0.38773(4) 0.37077(2) 0.03287(10) Uani 1 1 d . . . . .

loop_
_atom_site_aniso_label
_atom_site_aniso_U_11
_atom_site_aniso_U_22
_atom_site_aniso_U_33
_atom_site_aniso_U_23
_atom_site_aniso_U_13
_atom_site_aniso_U_12
N1 0.032(3) 0.029(3) 0.038(3) -0.002(2) 0.011(2) -0.004(2)
C1 0.021(2) 0.036(3) 0.027(3) 0.001(2) 0.008(2) 0.002(2)
C2 0.029(3) 0.020(2) 0.020(2) -0.0073(19) 0.010(2) 0.003(2)
C3 0.037(3) 0.032(3) 0.025(3) -0.008(2) 0.007(2) -0.013(3)
I4 0.01341(13) 0.0368(2) 0.02235(15) -0.01091(14) 0.00309(11) 0.00373(13)
C4 0.017(2) 0.053(4) 0.028(3) 0.009(3) 0.001(2) -0.001(2)
C5 0.031(3) 0.027(3) 0.034(3) 0.007(2) 0.010(2) 0.007(2)
I1 0.01771(15) 0.0463(2) 0.02588(17) -0.01927(16) 0.00214(13) 0.00006(14)
Te1 0.01051(17) 0.0223(2) 0.01080(17) 0.000 0.00326(14) 0.000
I2 0.02681(17) 0.0478(2) 0.02454(17) -0.01521(16) 0.01908(14) -0.01673(16)
I3 0.02243(16) 0.0552(3) 0.01809(15) 0.00229(16) 0.00133(12) -0.01889(16)

loop_
_atom_type_symbol
_atom_type_description
_atom_type_scat_dispersion_real
_atom_type_scat_dispersion_imag
_atom_type_scat_source
C C 0.0033 0.0016 'International Tables Vol C Tables 4.2.6.8 and 6.1.1.4'
H H 0.0000 0.0000 'International Tables Vol C Tables 4.2.6.8 and 6.1.1.4'
I I -0.4742 1.8119 'International Tables Vol C Tables 4.2.6.8 and 6.1.1.4'
N N 0.0061 0.0033 'International Tables Vol C Tables 4.2.6.8 and 6.1.1.4'
Te Te -0.5308 1.6751 'International Tables Vol C Tables 4.2.6.8 and 6.1.1.4'

loop_
_geom_angle_atom_site_label_1
_geom_angle_atom_site_label_2
_geom_angle_atom_site_label_3
_geom_angle
_geom_angle_site_symmetry_1
_geom_angle_site_symmetry_3
_geom_angle_publ_flag
C5 N1 C1 120.4(5) . . ?
C5 N1 H1N1 119.8 . . ?
C1 N1 H1N1 119.8 . . ?
C2 C1 N1 120.0(5) . . ?
C2 C1 H1 120.0 . . ?
N1 C1 H1 120.0 . . ?
C1 C2 C3 120.3(5) . . ?
C1 C2 H2 119.8 . . ?
C3 C2 H2 119.8 . . ?
C2 C3 C4 119.8(5) . . ?
C2 C3 H3 120.1 . . ?
C4 C3 H3 120.1 . . ?
C5 C4 C3 119.3(5) . . ?
C5 C4 H4 120.4 . . ?
C3 C4 H4 120.4 . . ?
N1 C5 C4 120.2(5) . . ?
N1 C5 H5 119.9 . . ?
C4 C5 H5 119.9 . . ?
I1 Te1 I1 91.44(2) . 2_655 ?
I1 Te1 I2 92.278(13) . 2_655 ?
I1 Te1 I2 90.283(12) 2_655 2_655 ?
I1 Te1 I2 90.285(12) . . ?
I1 Te1 I2 92.278(13) 2_655 . ?
I2 Te1 I2 176.33(2) 2_655 . ?
I1 Te1 I3 177.276(13) . . ?
I1 Te1 I3 90.263(12) 2_655 . ?
I2 Te1 I3 89.838(13) 2_655 . ?
I2 Te1 I3 87.524(12) . . ?
I1 Te1 I3 90.264(12) . 2_655 ?
I1 Te1 I3 177.275(13) 2_655 2_655 ?
I2 Te1 I3 87.524(12) 2_655 2_655 ?
I2 Te1 I3 89.839(13) . 2_655 ?
I3 Te1 I3 88.11(2) . 2_655 ?

loop_
_geom_bond_atom_site_label_1
_geom_bond_atom_site_label_2
_geom_bond_distance
_geom_bond_site_symmetry_2
_geom_bond_publ_flag
N1 C5 1.356(7) . ?
N1 C1 1.356(7) . ?
N1 H1N1 0.8800 . ?
C1 C2 1.352(7) . ?
C1 H1 0.9500 . ?
C2 C3 1.363(7) . ?
C2 H2 0.9500 . ?
C3 C4 1.377(9) . ?
C3 H3 0.9500 . ?
I4 I4 2.7709(7) 7_666 ?
C4 C5 1.361(8) . ?
C4 H4 0.9500 . ?
C5 H5 0.9500 . ?
I1 Te1 2.8336(5) . ?
Te1 I2 2.9198(3) 2_655 ?
Te1 I2 2.9198(3) . ?
Te1 I3 3.0464(5) . ?
Te1 I3 3.0465(5) 2_655 ?

loop_
_geom_torsion_atom_site_label_1
_geom_torsion_atom_site_label_2
_geom_torsion_atom_site_label_3
_geom_torsion_atom_site_label_4
_geom_torsion
_geom_torsion_site_symmetry_1
_geom_torsion_site_symmetry_2
_geom_torsion_site_symmetry_3
_geom_torsion_site_symmetry_4
_geom_torsion_publ_flag
C5 N1 C1 C2 -0.3(8) . . . . ?
N1 C1 C2 C3 0.5(8) . . . . ?
C1 C2 C3 C4 -0.2(8) . . . . ?
C2 C3 C4 C5 -0.2(9) . . . . ?
C1 N1 C5 C4 -0.2(8) . . . . ?
C3 C4 C5 N1 0.4(9) . . . . ?
